data_7061300
loop_
_publ_author_name
'Griffiths, Kieran'
'Halcovitch, Nathan R.'
'Griffin, John M.'

_publ_section_title
;
 Crystalline azobenzene composites as photochemical phase-change materials
;
_journal_issue 9
_journal_name_full 'New Journal of Chemistry'
_journal_page_first 4057
_journal_page_last 4061
_journal_paper_doi 10.1039/D2NJ00755J
_journal_volume 46
_journal_year 2022
_chemical_formula_moiety 'C12.855 H11.565 N2 O0.873'
_chemical_formula_sum 'C12.86 H11.57 N2 O0.87'
_chemical_formula_weight 208.03
_space_group_crystal_system orthorhombic
_space_group_IT_number 33
_space_group_name_Hall 'P 2c -2n'
_space_group_name_H-M_alt 'P n a 21'
_atom_sites_solution_hydrogens geom
_atom_sites_solution_primary dual
_audit_creation_date 2021-08-04
_audit_creation_method
;
Olex2 1.5
(compiled 2021.07.19 svn.r715e62df for OlexSys, GUI svn.r6383)
;
_audit_update_record
;
2021-09-10 deposited with the CCDC.	2022-02-15 downloaded from the CCDC.
;
_cell_angle_alpha 90
_cell_angle_beta 90
_cell_angle_gamma 90
_cell_formula_units_Z 4
_cell_length_a 12.4062(3)
_cell_length_b 12.2515(3)
_cell_length_c 7.33650(10)
_cell_measurement_reflns_used 4913
_cell_measurement_temperature 180.00(10)
_cell_measurement_theta_max 75.6890
_cell_measurement_theta_min 5.0760
_cell_volume 1115.11(4)
_computing_cell_refinement 'CrysAlisPro 1.171.41.93a (Rigaku OD, 2020)'
_computing_data_collection 'CrysAlisPro 1.171.41.93a (Rigaku OD, 2020)'
_computing_data_reduction 'CrysAlisPro 1.171.41.93a (Rigaku OD, 2020)'
_computing_molecular_graphics 'Olex2 1.5 (Dolomanov et al., 2009)'
_computing_publication_material 'Olex2 1.5 (Dolomanov et al., 2009)'
_computing_structure_refinement 'SHELXL 2014/6 (Sheldrick, 2015)'
_computing_structure_solution 'SHELXT 2014/4 (Sheldrick, 2014)'
_diffrn_ambient_environment N~2~
_diffrn_ambient_temperature 180.00(10)
_diffrn_detector 'CCD plate'
_diffrn_detector_area_resol_mean 5.2282
_diffrn_detector_type AtlasS2
_diffrn_measured_fraction_theta_full 0.999
_diffrn_measured_fraction_theta_max 0.995
_diffrn_measurement_details
;
List of Runs (angles in degrees, time in seconds):

  # Type    Start    End  Width  t~exp~   \w     \q     \k     \f   Frames
#--------------------------------------------------------------------------
  1  \w    -69.00  28.00   1.00    2.00    --  -42.28  57.00  30.00   97
  2  \w   -112.00 -16.00   1.00    2.00    --  -42.28 -57.00-120.00   96
  3  \w    -87.00  -6.00   1.00    2.00    --  -42.28 125.00  60.00   81
  4  \w     36.00 109.00   1.00    8.00    --  111.00-111.00 -30.00   73
  5  \w    103.00 178.00   1.00    8.00    --  111.00  77.00 -60.00   75
  6  \w     41.00 139.00   1.00    8.00    --  111.00 -61.00 -60.00   98
  7  \w    103.00 178.00   1.00    8.00    --  111.00  77.00-150.00   75
  8  \w    103.00 178.00   1.00    8.00    --  111.00  77.00 -30.00   75
  9  \w    103.00 178.00   1.00    8.00    --  111.00  77.00-120.00   75
 10  \w    103.00 178.00   1.00    8.00    --  111.00  77.00  90.00   75
 11  \w     30.00 107.00   1.00    8.00    --  111.00 -94.00 150.00   77
 12  \w    103.00 178.00   1.00    8.00    --  111.00  77.00 150.00   75
 13  \w   -112.00 -16.00   1.00    2.00    --  -42.28 -57.00  60.00   96
 14  \w   -112.00 -16.00   1.00    2.00    --  -42.28 -57.00 -30.00   96
 15  \w     87.00 178.00   1.00    8.00    --  111.00  30.00  60.00   91
 16  \w     66.00 124.00   1.00    8.00    --  111.00  15.00-150.00   58
;
_diffrn_measurement_device 'four-circle diffractometer'
_diffrn_measurement_device_type 'SuperNova, Dual, Cu at home/near, AtlasS2'
_diffrn_measurement_method '\w scans'
_diffrn_orient_matrix_type 'CrysAlisPro convention (1999,Acta A55,543-557)'
_diffrn_orient_matrix_UB_11 0.0473585000
_diffrn_orient_matrix_UB_12 0.0952276000
_diffrn_orient_matrix_UB_13 -0.1013564000
_diffrn_orient_matrix_UB_21 -0.0490894000
_diffrn_orient_matrix_UB_22 0.1822582000
_diffrn_orient_matrix_UB_23 0.0378579000
_diffrn_orient_matrix_UB_31 0.1037342000
_diffrn_orient_matrix_UB_32 0.0427437000
_diffrn_orient_matrix_UB_33 0.0640715000
_diffrn_radiation_monochromator mirror
_diffrn_radiation_probe x-ray
_diffrn_radiation_type 'Cu K\a'
_diffrn_radiation_wavelength 1.54184
_diffrn_reflns_av_R_equivalents 0.0142
_diffrn_reflns_av_unetI/netI 0.0102
_diffrn_reflns_Laue_measured_fraction_full 0.999
_diffrn_reflns_Laue_measured_fraction_max 0.995
_diffrn_reflns_limit_h_max 14
_diffrn_reflns_limit_h_min -15
_diffrn_reflns_limit_k_max 15
_diffrn_reflns_limit_k_min -15
_diffrn_reflns_limit_l_max 9
_diffrn_reflns_limit_l_min -9
_diffrn_reflns_number 8613
_diffrn_reflns_point_group_measured_fraction_full 0.997
_diffrn_reflns_point_group_measured_fraction_max 0.985
_diffrn_reflns_theta_full 67.684
_diffrn_reflns_theta_max 76.108
_diffrn_reflns_theta_min 5.074
_diffrn_source 'micro-focus sealed X-ray tube'
_diffrn_source_type 'SuperNova (Cu) X-ray Source'
_exptl_absorpt_coefficient_mu 0.637
_exptl_absorpt_correction_T_max 1.00000
_exptl_absorpt_correction_T_min 0.95368
_exptl_absorpt_correction_type multi-scan
_exptl_absorpt_process_details
;
CrysAlisPro 1.171.41.93a (Rigaku Oxford Diffraction, 2020)
Empirical absorption correction using spherical harmonics,
implemented in SCALE3 ABSPACK scaling algorithm.
;
_exptl_crystal_colour orange
_exptl_crystal_colour_primary orange
_exptl_crystal_density_diffrn 1.239
_exptl_crystal_description plate
_exptl_crystal_F_000 439
_exptl_crystal_recrystallization_method 'From the Melt'
_exptl_crystal_size_max 0.12
_exptl_crystal_size_mid 0.07
_exptl_crystal_size_min 0.02
_refine_diff_density_max 0.104
_refine_diff_density_min -0.104
_refine_diff_density_rms 0.022
_refine_ls_abs_structure_details
;
 Flack x determined using 937 quotients [(I+)-(I-)]/[(I+)+(I-)]
 (Parsons, Flack and Wagner, Acta Cryst. B69 (2013) 249-259).
;
_refine_ls_abs_structure_Flack 0.10(9)
_refine_ls_extinction_method none
_refine_ls_goodness_of_fit_ref 1.041
_refine_ls_hydrogen_treatment constr
_refine_ls_matrix_type full
_refine_ls_number_parameters 148
_refine_ls_number_reflns 2284
_refine_ls_number_restraints 1
_refine_ls_restrained_S_all 1.041
_refine_ls_R_factor_all 0.0340
_refine_ls_R_factor_gt 0.0320
_refine_ls_shift/su_max 0.000
_refine_ls_shift/su_mean 0.000
_refine_ls_structure_factor_coef Fsqd
_refine_ls_weighting_details 'w=1/[\s^2^(Fo^2^)+(0.0515P)^2^+0.0840P] where P=(Fo^2^+2Fc^2^)/3'
_refine_ls_weighting_scheme calc
_refine_ls_wR_factor_gt 0.0922
_refine_ls_wR_factor_ref 0.0946
_reflns_Friedel_coverage 0.832
_reflns_Friedel_fraction_full 0.993
_reflns_Friedel_fraction_max 0.973
_reflns_number_gt 2144
_reflns_number_total 2284
_reflns_threshold_expression 'I > 2\s(I)'
_cod_data_source_file d2nj00755j2.cif
_cod_data_source_block jg154_3_180_00
_cod_depositor_comments 'Adding full bibliography for 7061294--7061305.cif.'
_cod_database_code 7061300
_shelxl_version_number 2014/6
_chemical_oxdiff_formula 'C13 H12 N2 O1'
_shelx_space_group_comment
;
The symmetry employed for this shelxl refinement is uniquely defined
by the following loop, which should always be used as a source of
symmetry information in preference to the above space-group names.
They are only intended as comments.
;
_shelx_estimated_absorpt_t_max 0.987
_shelx_estimated_absorpt_t_min 0.928
_olex2_refinement_description
;
1. Fixed Uiso
 At 1.2 times of:
  All C(H) groups
 At 1.5 times of:
  All C(H,H,H) groups
2. Others
 Sof(C13)=Sof(H13A)=Sof(H13B)=Sof(H13C)=FVAR(1)
3.a Aromatic/amide H refined with riding coordinates:
 C5(H5), C3(H3), C6(H6), C2(H2), C8(H8), C12(H12), C9(H9), C11(H11), C10(H10)
3.b Idealised Me refined as rotating group:
 C13(H13A,H13B,H13C)
;
_olex2_exptl_crystal_mounting_method 'mounted on a Mitegen loop'
_olex2_submission_special_instructions 'No special instructions were received'
_oxdiff_exptl_absorpt_empirical_details
;
Empirical correction (ABSPACK) includes:
- Absorption correction using spherical harmonics
- Frame scaling
;
_oxdiff_exptl_absorpt_empirical_full_max 1.141
_oxdiff_exptl_absorpt_empirical_full_min 0.856

loop_
_space_group_symop_operation_xyz
'x, y, z'
'-x, -y, z+1/2'
'x+1/2, -y+1/2, z'
'-x+1/2, y+1/2, z+1/2'

loop_
_atom_site_label
_atom_site_type_symbol
_atom_site_fract_x
_atom_site_fract_y
_atom_site_fract_z
_atom_site_U_iso_or_equiv
_atom_site_adp_type
_atom_site_occupancy
_atom_site_site_symmetry_order
_atom_site_calc_flag
_atom_site_refinement_flags_posn
_atom_site_refinement_flags_adp
_atom_site_refinement_flags_occupancy
_atom_site_disorder_assembly
_atom_site_disorder_group
O1 O 0.72587(13) 0.88849(14) 0.5377(2) 0.0636(6) Uani 0.873(5) 1 d . . . . .
N2 N 0.56550(12) 0.41078(14) 0.53265(19) 0.0551(4) Uani 1 1 d . . . . .
N1 N 0.64818(14) 0.44679(14) 0.4583(2) 0.0575(4) Uani 1 1 d . . . . .
C1 C 0.66595(15) 0.56037(17) 0.4831(2) 0.0538(4) Uani 1 1 d . . . . .
C7 C 0.55039(15) 0.29623(16) 0.5100(2) 0.0523(4) Uani 1 1 d . . . . .
C4 C 0.71245(16) 0.78143(17) 0.5137(2) 0.0562(5) Uani 1 1 d . . . . .
C5 C 0.62485(17) 0.73667(19) 0.6052(3) 0.0650(5) Uani 1 1 d . . . . .
H5 H 0.5803 0.7823 0.6779 0.078 Uiso 1 1 calc R U . . .
C3 C 0.77831(15) 0.71397(18) 0.4088(2) 0.0590(5) Uani 1 1 d . . . . .
H3 H 0.8395 0.7432 0.3481 0.071 Uiso 1 1 calc R U . . .
C6 C 0.60203(16) 0.62830(18) 0.5921(3) 0.0619(5) Uani 1 1 d . . . . .
H6 H 0.5426 0.5987 0.6570 0.074 Uiso 1 1 calc R U . . .
C2 C 0.75398(16) 0.60431(18) 0.3937(3) 0.0577(5) Uani 1 1 d . . . . .
H2 H 0.7983 0.5585 0.3209 0.069 Uiso 1 1 calc R U . . .
C8 C 0.45992(15) 0.25233(18) 0.5928(3) 0.0609(5) Uani 1 1 d . . . . .
H8 H 0.4120 0.2985 0.6580 0.073 Uiso 1 1 calc R U . . .
C12 C 0.62010(17) 0.22821(19) 0.4133(3) 0.0618(5) Uani 1 1 d . . . . .
H12 H 0.6824 0.2574 0.3559 0.074 Uiso 1 1 calc R U . . .
C9 C 0.43901(19) 0.14156(19) 0.5808(3) 0.0701(6) Uani 1 1 d . . . . .
H9 H 0.3771 0.1118 0.6385 0.084 Uiso 1 1 calc R U . . .
C11 C 0.5978(2) 0.1183(2) 0.4019(3) 0.0711(6) Uani 1 1 d . . . . .
H11 H 0.6450 0.0720 0.3355 0.085 Uiso 1 1 calc R U . . .
C10 C 0.5082(2) 0.07436(19) 0.4852(4) 0.0722(6) Uani 1 1 d . . . . .
H10 H 0.4941 -0.0017 0.4768 0.087 Uiso 1 1 calc R U . . .
C13 C 0.8216(2) 0.9364(2) 0.4729(4) 0.0714(9) Uani 0.855(7) 1 d . . P . .
H13A H 0.8219 0.9349 0.3393 0.107 Uiso 0.855(7) 1 calc R U P . .
H13B H 0.8837 0.8954 0.5191 0.107 Uiso 0.855(7) 1 calc R U P . .
H13C H 0.8258 1.0122 0.5151 0.107 Uiso 0.855(7) 1 calc R U P . .

loop_
_atom_site_aniso_label
_atom_site_aniso_U_11
_atom_site_aniso_U_22
_atom_site_aniso_U_33
_atom_site_aniso_U_23
_atom_site_aniso_U_13
_atom_site_aniso_U_12
O1 0.0653(10) 0.0725(11) 0.0531(9) -0.0080(8) 0.0065(8) -0.0155(7)
N2 0.0540(8) 0.0743(10) 0.0370(7) 0.0002(7) 0.0021(7) -0.0002(7)
N1 0.0584(9) 0.0730(10) 0.0410(8) 0.0015(7) 0.0058(7) 0.0034(7)
C1 0.0527(10) 0.0748(11) 0.0338(8) 0.0029(8) 0.0012(7) 0.0015(8)
C7 0.0572(9) 0.0658(10) 0.0340(8) 0.0003(8) -0.0037(8) 0.0049(8)
C4 0.0607(10) 0.0702(11) 0.0379(9) -0.0008(8) -0.0047(9) -0.0044(8)
C5 0.0655(11) 0.0812(13) 0.0482(10) -0.0089(10) 0.0135(10) -0.0011(10)
C3 0.0507(9) 0.0856(13) 0.0406(9) 0.0059(9) 0.0028(8) -0.0036(9)
C6 0.0611(11) 0.0785(13) 0.0461(10) -0.0049(9) 0.0158(10) -0.0046(9)
C2 0.0535(10) 0.0768(12) 0.0429(9) 0.0008(9) 0.0064(8) 0.0061(9)
C8 0.0590(10) 0.0760(12) 0.0475(10) 0.0052(9) 0.0059(10) 0.0062(9)
C12 0.0589(10) 0.0826(13) 0.0439(9) -0.0045(10) 0.0027(9) 0.0049(10)
C9 0.0724(13) 0.0736(13) 0.0644(13) 0.0110(11) 0.0063(12) -0.0010(10)
C11 0.0764(14) 0.0760(14) 0.0608(12) -0.0095(11) 0.0005(11) 0.0143(11)
C10 0.0833(15) 0.0662(11) 0.0669(13) 0.0034(11) -0.0052(12) 0.0030(11)
C13 0.0685(15) 0.0784(17) 0.0673(16) -0.0015(12) 0.0079(13) -0.0204(13)

loop_
_atom_type_symbol
_atom_type_description
_atom_type_scat_dispersion_real
_atom_type_scat_dispersion_imag
_atom_type_scat_source
C C 0.0181 0.0091 'International Tables Vol C Tables 4.2.6.8 and 6.1.1.4'
H H 0.0000 0.0000 'International Tables Vol C Tables 4.2.6.8 and 6.1.1.4'
N N 0.0311 0.0180 'International Tables Vol C Tables 4.2.6.8 and 6.1.1.4'
O O 0.0492 0.0322 'International Tables Vol C Tables 4.2.6.8 and 6.1.1.4'

loop_
_geom_angle_atom_site_label_1
_geom_angle_atom_site_label_2
_geom_angle_atom_site_label_3
_geom_angle
_geom_angle_site_symmetry_1
_geom_angle_site_symmetry_3
_geom_angle_publ_flag
C4 O1 C13 118.1(2) . . ?
N1 N2 C7 114.01(16) . . ?
N2 N1 C1 114.80(16) . . ?
C6 C1 N1 124.58(17) . . ?
C2 C1 N1 116.28(17) . . ?
C2 C1 C6 119.13(19) . . ?
C8 C7 N2 115.96(17) . . ?
C8 C7 C12 119.57(19) . . ?
C12 C7 N2 124.46(18) . . ?
O1 C4 C5 114.94(18) . . ?
O1 C4 C3 125.64(18) . . ?
C5 C4 C3 119.41(19) . . ?
C4 C5 H5 119.6 . . ?
C6 C5 C4 120.89(18) . . ?
C6 C5 H5 119.6 . . ?
C4 C3 H3 120.2 . . ?
C2 C3 C4 119.52(18) . . ?
C2 C3 H3 120.2 . . ?
C1 C6 H6 119.9 . . ?
C5 C6 C1 120.15(18) . . ?
C5 C6 H6 119.9 . . ?
C1 C2 H2 119.6 . . ?
C3 C2 C1 120.86(19) . . ?
C3 C2 H2 119.6 . . ?
C7 C8 H8 119.8 . . ?
C9 C8 C7 120.32(19) . . ?
C9 C8 H8 119.8 . . ?
C7 C12 H12 120.3 . . ?
C11 C12 C7 119.4(2) . . ?
C11 C12 H12 120.3 . . ?
C8 C9 H9 120.0 . . ?
C10 C9 C8 120.0(2) . . ?
C10 C9 H9 120.0 . . ?
C12 C11 H11 119.4 . . ?
C12 C11 C10 121.1(2) . . ?
C10 C11 H11 119.4 . . ?
C9 C10 H10 120.2 . . ?
C11 C10 C9 119.6(2) . . ?
C11 C10 H10 120.2 . . ?
O1 C13 H13A 109.5 . . ?
O1 C13 H13B 109.5 . . ?
O1 C13 H13C 109.5 . . ?
H13A C13 H13B 109.5 . . ?
H13A C13 H13C 109.5 . . ?
H13B C13 H13C 109.5 . . ?

loop_
_geom_bond_atom_site_label_1
_geom_bond_atom_site_label_2
_geom_bond_distance
_geom_bond_site_symmetry_2
_geom_bond_publ_flag
O1 C4 1.334(3) . ?
O1 C13 1.408(3) . ?
N2 N1 1.243(2) . ?
N2 C7 1.426(2) . ?
N1 C1 1.421(2) . ?
C1 C6 1.400(3) . ?
C1 C2 1.383(3) . ?
C7 C8 1.385(3) . ?
C7 C12 1.395(3) . ?
C4 C5 1.390(3) . ?
C4 C3 1.394(3) . ?
C5 H5 0.9500 . ?
C5 C6 1.361(3) . ?
C3 H3 0.9500 . ?
C3 C2 1.381(3) . ?
C6 H6 0.9500 . ?
C2 H2 0.9500 . ?
C8 H8 0.9500 . ?
C8 C9 1.384(3) . ?
C12 H12 0.9500 . ?
C12 C11 1.377(3) . ?
C9 H9 0.9500 . ?
C9 C10 1.381(3) . ?
C11 H11 0.9500 . ?
C11 C10 1.378(4) . ?
C10 H10 0.9500 . ?
C13 H13A 0.9800 . ?
C13 H13B 0.9800 . ?
C13 H13C 0.9800 . ?

loop_
_geom_torsion_atom_site_label_1
_geom_torsion_atom_site_label_2
_geom_torsion_atom_site_label_3
_geom_torsion_atom_site_label_4
_geom_torsion
_geom_torsion_site_symmetry_1
_geom_torsion_site_symmetry_2
_geom_torsion_site_symmetry_3
_geom_torsion_site_symmetry_4
_geom_torsion_publ_flag
O1 C4 C5 C6 179.93(19) . . . . ?
O1 C4 C3 C2 -179.08(19) . . . . ?
N2 N1 C1 C6 4.4(3) . . . . ?
N2 N1 C1 C2 -176.49(16) . . . . ?
N2 C7 C8 C9 -179.07(18) . . . . ?
N2 C7 C12 C11 179.39(19) . . . . ?
N1 N2 C7 C8 179.18(17) . . . . ?
N1 N2 C7 C12 -0.3(2) . . . . ?
N1 C1 C6 C5 -179.10(19) . . . . ?
N1 C1 C2 C3 179.96(17) . . . . ?
C7 N2 N1 C1 -178.55(14) . . . . ?
C7 C8 C9 C10 -0.4(3) . . . . ?
C7 C12 C11 C10 -0.4(3) . . . . ?
C4 C5 C6 C1 -1.0(3) . . . . ?
C4 C3 C2 C1 -0.8(3) . . . . ?
C5 C4 C3 C2 1.6(3) . . . . ?
C3 C4 C5 C6 -0.7(3) . . . . ?
C6 C1 C2 C3 -0.9(3) . . . . ?
C2 C1 C6 C5 1.8(3) . . . . ?
C8 C7 C12 C11 -0.1(3) . . . . ?
C8 C9 C10 C11 0.0(4) . . . . ?
C12 C7 C8 C9 0.4(3) . . . . ?
C12 C11 C10 C9 0.4(4) . . . . ?
C13 O1 C4 C5 170.4(2) . . . . ?
C13 O1 C4 C3 -8.9(3) . . . . ?
